data_7042338
loop_
_publ_author_name
'Brackemeyer, D.'
'Schulte To Brinke, C.'
'Roelfes, F.'
'Hahn, F. E.'

_publ_section_title
;
 Regioselective C8-metalation of N-phosphine tethered adenine derivatives
 via C8-H activation.
;
_journal_issue 14
_journal_name_full 'Dalton transactions (Cambridge, England : 2003)'
_journal_page_first 4510
_journal_page_last 4513
_journal_paper_doi 10.1039/c7dt00682a
_journal_volume 46
_journal_year 2017
_chemical_formula_moiety 'C29 H33 Cl2 Ir N5 P, C H2 Cl2'
_chemical_formula_sum 'C30 H35 Cl4 Ir N5 P'
_chemical_formula_weight 830.60
_space_group_crystal_system monoclinic
_space_group_IT_number 14
_space_group_name_Hall '-P 2ybc'
_space_group_name_H-M_alt 'P 1 21/c 1'
_symmetry_space_group_name_Hall '-P 2ybc'
_symmetry_space_group_name_H-M 'P 1 21/c 1'
_atom_sites_solution_hydrogens geom
_audit_creation_method SHELXL-2014/7
_audit_update_record
;
2017-03-04 deposited with the CCDC.
2017-03-07 downloaded from the CCDC.
;
_cell_angle_alpha 90
_cell_angle_beta 90.9520(10)
_cell_angle_gamma 90
_cell_formula_units_Z 4
_cell_length_a 8.7266(2)
_cell_length_b 17.0401(4)
_cell_length_c 20.9621(5)
_cell_measurement_reflns_used 19205
_cell_measurement_temperature 153(2)
_cell_measurement_theta_max 29.5655
_cell_measurement_theta_min 2.334
_cell_volume 3116.68(13)
_computing_cell_refinement 'Bruker SAINT'
_computing_data_collection 'Bruker APEX2'
_computing_data_reduction 'Bruker SAINT'
_computing_molecular_graphics 'Bruker SHELXTL'
_computing_publication_material 'Bruker SHELXTL'
_computing_structure_refinement 'SHELXL-2014/7 (Sheldrick, 2014)'
_computing_structure_solution 'SHELXL-2013 (Sheldrick, 2013)'
_diffrn_ambient_temperature 153(2)
_diffrn_measured_fraction_theta_full 0.998
_diffrn_measured_fraction_theta_max 0.995
_diffrn_measurement_device_type 'Bruker APEX-II CCD'
_diffrn_measurement_method 'Omega and Phi scans'
_diffrn_radiation_monochromator 'Goebel mirror'
_diffrn_radiation_type MoK\a
_diffrn_radiation_wavelength 0.71073
_diffrn_reflns_av_R_equivalents 0.0471
_diffrn_reflns_av_unetI/netI 0.0311
_diffrn_reflns_Laue_measured_fraction_full 0.998
_diffrn_reflns_Laue_measured_fraction_max 0.995
_diffrn_reflns_limit_h_max 12
_diffrn_reflns_limit_h_min -12
_diffrn_reflns_limit_k_max 23
_diffrn_reflns_limit_k_min -23
_diffrn_reflns_limit_l_max 29
_diffrn_reflns_limit_l_min -29
_diffrn_reflns_number 52452
_diffrn_reflns_point_group_measured_fraction_full 0.998
_diffrn_reflns_point_group_measured_fraction_max 0.995
_diffrn_reflns_theta_full 27.500
_diffrn_reflns_theta_max 29.620
_diffrn_reflns_theta_min 2.390
_diffrn_source microsource
_exptl_absorpt_coefficient_mu 4.708
_exptl_absorpt_correction_T_max 0.7459
_exptl_absorpt_correction_T_min 0.5545
_exptl_absorpt_correction_type multi-scan
_exptl_absorpt_process_details
; 
 Multi-scan correction included in APEX2 package (Bruker AXS, 2012)
;
_exptl_crystal_colour orange
_exptl_crystal_density_diffrn 1.770
_exptl_crystal_description needle
_exptl_crystal_F_000 1640
_exptl_crystal_size_max 0.35
_exptl_crystal_size_mid 0.10
_exptl_crystal_size_min 0.08
_refine_diff_density_max 1.656
_refine_diff_density_min -1.093
_refine_diff_density_rms 0.116
_refine_ls_extinction_method none
_refine_ls_goodness_of_fit_ref 1.201
_refine_ls_hydrogen_treatment constr
_refine_ls_matrix_type full
_refine_ls_number_parameters 483
_refine_ls_number_reflns 8725
_refine_ls_number_restraints 32
_refine_ls_restrained_S_all 1.199
_refine_ls_R_factor_all 0.0445
_refine_ls_R_factor_gt 0.0364
_refine_ls_shift/su_max 0.039
_refine_ls_shift/su_mean 0.002
_refine_ls_structure_factor_coef Fsqd
_refine_ls_weighting_details 'w=1/[\s^2^(Fo^2^)+(0.0149P)^2^+10.3040P] where P=(Fo^2^+2Fc^2^)/3'
_refine_ls_weighting_scheme calc
_refine_ls_wR_factor_gt 0.0736
_refine_ls_wR_factor_ref 0.0753
_reflns_Friedel_coverage 0.000
_reflns_number_gt 7860
_reflns_number_total 8725
_reflns_threshold_expression 'I > 2\s(I)'
_cod_data_source_file c7dt00682a2.cif
_cod_data_source_block shelx
_cod_depositor_comments 'Adding full bibliography for 7042336--7042339.cif.'
_cod_database_code 7042338
_shelx_shelxl_version_number 2014/7
_shelx_space_group_comment
;
The symmetry employed for this shelxl refinement is uniquely defined
by the following loop, which should always be used as a source of
symmetry information in preference to the above space-group names.
They are only intended as comments.
;

loop_
_space_group_symop_operation_xyz
'x, y, z'
'-x, y+1/2, -z+1/2'
'-x, -y, -z'
'x, -y-1/2, z-1/2'

loop_
_atom_site_label
_atom_site_type_symbol
_atom_site_fract_x
_atom_site_fract_y
_atom_site_fract_z
_atom_site_U_iso_or_equiv
_atom_site_adp_type
_atom_site_occupancy
_atom_site_site_symmetry_order
_atom_site_calc_flag
_atom_site_refinement_flags_posn
_atom_site_refinement_flags_adp
_atom_site_refinement_flags_occupancy
_atom_site_disorder_assembly
_atom_site_disorder_group
Ir Ir 0.41251(2) 0.12044(2) 0.20392(2) 0.02283(5) Uani 1 1 d . . . . .
Cl1 Cl 0.67053(11) 0.14103(5) 0.16584(5) 0.02778(19) Uani 1 1 d . . . . .
Cl2 Cl 0.37537(12) 0.26003(5) 0.20903(5) 0.0306(2) Uani 1 1 d . . . . .
P1 P 0.49528(12) 0.13516(5) 0.30869(5) 0.0232(2) Uani 1 1 d D . . . .
N1A N 1.1041(10) 0.4089(5) 0.3130(4) 0.0279(16) Uani 0.5 1 d D . P A 1
C2A C 1.0502(14) 0.3404(6) 0.2886(4) 0.028(2) Uani 0.5 1 d D . P A 1
H2A H 1.0954 0.3243 0.2498 0.034 Uiso 0.5 1 calc R U P A 1
N3A N 0.9442(13) 0.2926(5) 0.3108(4) 0.0254(18) Uani 0.5 1 d D . P A 1
C4A C 0.8925(16) 0.3193(7) 0.3665(11) 0.021(3) Uani 0.5 1 d D . P A 1
C5A C 0.9371(11) 0.3877(5) 0.3975(4) 0.026(2) Uani 0.5 1 d D . P A 1
C6A C 1.0504(9) 0.4331(4) 0.3686(4) 0.0258(16) Uani 0.5 1 d D . P A 1
N6A N 1.1039(13) 0.5000(5) 0.3959(4) 0.030(2) Uani 0.5 1 d D . P A 1
H6A1 H 1.1747 0.5277 0.3767 0.036 Uiso 0.5 1 calc R U P A 1
H6A2 H 1.0679 0.5157 0.4327 0.036 Uiso 0.5 1 calc R U P A 1
N7A N 0.8613(10) 0.3940(5) 0.4563(4) 0.0268(15) Uani 0.5 1 d D . P A 1
C8A C 0.7736(15) 0.3304(7) 0.4556(6) 0.021(2) Uani 0.5 1 d D . P A 1
H8A H 0.7076 0.3178 0.4897 0.025 Uiso 0.5 1 calc R U P A 1
N9A N 0.7844(8) 0.2853(4) 0.4037(4) 0.0240(14) Uani 0.5 1 d D . P A 1
C10A C 0.7100(10) 0.2091(4) 0.3887(4) 0.0271(17) Uani 0.5 1 d D . P A 1
H10A H 0.7878 0.1669 0.3892 0.033 Uiso 0.5 1 calc R U P A 1
H10B H 0.6331 0.1969 0.4214 0.033 Uiso 0.5 1 calc R U P A 1
C11A C 0.634(2) 0.2133(11) 0.3246(10) 0.029(5) Uani 0.5 1 d D . P A 1
H11A H 0.7138 0.2113 0.2916 0.034 Uiso 0.5 1 calc R U P A 1
H11B H 0.5810 0.2645 0.3205 0.034 Uiso 0.5 1 calc R U P A 1
N1B N 0.9148(8) 0.4321(4) 0.4761(3) 0.0264(14) Uani 0.5 1 d D . P A 2
C2B C 0.8191(11) 0.3697(6) 0.4778(5) 0.0278(19) Uani 0.5 1 d D . P A 2
H2B H 0.7660 0.3632 0.5166 0.033 Uiso 0.5 1 calc R U P A 2
N3B N 0.7882(12) 0.3163(7) 0.4334(5) 0.025(2) Uani 0.5 1 d D . P A 2
C4B C 0.8670(17) 0.3326(8) 0.3799(11) 0.023(3) Uani 0.5 1 d D . P A 2
C5B C 0.9723(11) 0.3937(5) 0.3713(4) 0.023(2) Uani 0.5 1 d D . P A 2
C6B C 0.9942(8) 0.4446(4) 0.4227(4) 0.0226(15) Uani 0.5 1 d D . P A 2
N6B N 1.0938(12) 0.5054(5) 0.4229(4) 0.0270(19) Uani 0.5 1 d D . P A 2
H6B1 H 1.1045 0.5349 0.4571 0.032 Uiso 0.5 1 calc R U P A 2
H6B2 H 1.1479 0.5154 0.3888 0.032 Uiso 0.5 1 calc R U P A 2
N7B N 1.0428(10) 0.3837(5) 0.3127(4) 0.0300(17) Uani 0.5 1 d D . P A 2
C8B C 0.9795(13) 0.3190(7) 0.2894(5) 0.029(2) Uani 0.5 1 d D . P A 2
H8B H 1.0061 0.2978 0.2491 0.035 Uiso 0.5 1 calc R U P A 2
N9B N 0.8745(9) 0.2853(5) 0.3270(4) 0.0246(17) Uani 0.5 1 d D . P A 2
C10B C 0.7921(9) 0.2121(4) 0.3147(4) 0.0282(17) Uani 0.5 1 d D . P A 2
H10C H 0.8283 0.1718 0.3455 0.034 Uiso 0.5 1 calc R U P A 2
H10D H 0.8161 0.1934 0.2713 0.034 Uiso 0.5 1 calc R U P A 2
C11B C 0.623(2) 0.2210(10) 0.3200(12) 0.036(6) Uani 0.5 1 d D . P A 2
H11C H 0.5899 0.2613 0.2887 0.043 Uiso 0.5 1 calc R U P A 2
H11D H 0.6026 0.2426 0.3629 0.043 Uiso 0.5 1 calc R U P A 2
C12 C 0.5983(5) 0.0531(2) 0.3448(2) 0.0299(9) Uani 1 1 d . . . . .
C13 C 0.6867(5) 0.0052(2) 0.3071(2) 0.0313(9) Uani 1 1 d . . . . .
H13 H 0.6856 0.0124 0.2622 0.038 Uiso 1 1 calc R U . . .
C14 C 0.7769(6) -0.0532(3) 0.3340(3) 0.0397(11) Uani 1 1 d . . . . .
H14 H 0.8373 -0.0856 0.3074 0.048 Uiso 1 1 calc R U . . .
C15 C 0.7795(6) -0.0647(3) 0.3986(3) 0.0503(14) Uani 1 1 d . . . . .
H15 H 0.8415 -0.1050 0.4168 0.060 Uiso 1 1 calc R U . . .
C16 C 0.6921(8) -0.0176(4) 0.4371(3) 0.0660(19) Uani 1 1 d . . . . .
H16 H 0.6925 -0.0259 0.4819 0.079 Uiso 1 1 calc R U . . .
C17 C 0.6036(8) 0.0417(4) 0.4105(3) 0.0579(17) Uani 1 1 d . . . . .
H17 H 0.5459 0.0750 0.4374 0.069 Uiso 1 1 calc R U . . .
C18 C 0.3426(5) 0.1558(2) 0.36423(19) 0.0274(8) Uani 1 1 d . . . . .
C19 C 0.2537(6) 0.0950(3) 0.3890(2) 0.0389(11) Uani 1 1 d . . . . .
H19 H 0.2755 0.0423 0.3776 0.047 Uiso 1 1 calc R U . . .
C20 C 0.1345(6) 0.1105(4) 0.4299(3) 0.0509(15) Uani 1 1 d . . . . .
H20 H 0.0722 0.0689 0.4448 0.061 Uiso 1 1 calc R U . . .
C21 C 0.1066(7) 0.1866(4) 0.4489(3) 0.0579(17) Uani 1 1 d . . . . .
H21 H 0.0274 0.1973 0.4782 0.069 Uiso 1 1 calc R U . . .
C22 C 0.1922(7) 0.2461(4) 0.4257(3) 0.0519(15) Uani 1 1 d . . . . .
H22 H 0.1725 0.2984 0.4391 0.062 Uiso 1 1 calc R U . . .
C23 C 0.3087(6) 0.2319(3) 0.3825(2) 0.0374(10) Uani 1 1 d . . . . .
H23 H 0.3650 0.2746 0.3656 0.045 Uiso 1 1 calc R U . . .
C24 C 0.2906(5) 0.0092(2) 0.2104(2) 0.0301(9) Uani 1 1 d . . . . .
C25 C 0.1824(5) 0.0732(3) 0.2037(2) 0.0323(9) Uani 1 1 d . . . . .
C26 C 0.2068(5) 0.1074(3) 0.1409(2) 0.0372(11) Uani 1 1 d . . . . .
C27 C 0.3302(5) 0.0691(3) 0.1117(2) 0.0340(10) Uani 1 1 d . . . . .
C28 C 0.3846(5) 0.0082(2) 0.1554(2) 0.0327(10) Uani 1 1 d . . . . .
C29 C 0.2956(6) -0.0516(3) 0.2617(2) 0.0377(11) Uani 1 1 d . . . . .
H29A H 0.2597 -0.1019 0.2443 0.057 Uiso 1 1 calc R U . . .
H29B H 0.2294 -0.0355 0.2966 0.057 Uiso 1 1 calc R U . . .
H29C H 0.4011 -0.0574 0.2778 0.057 Uiso 1 1 calc R U . . .
C30 C 0.0532(6) 0.0920(3) 0.2463(3) 0.0459(12) Uani 1 1 d . . . . .
H30A H -0.0427 0.0725 0.2273 0.069 Uiso 1 1 calc R U . . .
H30B H 0.0465 0.1490 0.2519 0.069 Uiso 1 1 calc R U . . .
H30C H 0.0705 0.0670 0.2879 0.069 Uiso 1 1 calc R U . . .
C31 C 0.1157(6) 0.1742(3) 0.1130(3) 0.0512(15) Uani 1 1 d . . . . .
H31A H 0.1847 0.2104 0.0912 0.077 Uiso 1 1 calc R U . . .
H31B H 0.0633 0.2021 0.1472 0.077 Uiso 1 1 calc R U . . .
H31C H 0.0397 0.1537 0.0823 0.077 Uiso 1 1 calc R U . . .
C32 C 0.3914(7) 0.0844(3) 0.0471(2) 0.0475(13) Uani 1 1 d . . . . .
H32A H 0.3564 0.0431 0.0177 0.071 Uiso 1 1 calc R U . . .
H32B H 0.5037 0.0846 0.0492 0.071 Uiso 1 1 calc R U . . .
H32C H 0.3546 0.1354 0.0317 0.071 Uiso 1 1 calc R U . . .
C33 C 0.5041(6) -0.0512(3) 0.1404(3) 0.0430(12) Uani 1 1 d . . . . .
H33A H 0.5431 -0.0748 0.1800 0.065 Uiso 1 1 calc R U . . .
H33B H 0.5885 -0.0257 0.1181 0.065 Uiso 1 1 calc R U . . .
H33C H 0.4592 -0.0921 0.1130 0.065 Uiso 1 1 calc R U . . .
Cl40 Cl 0.4959(2) 0.20250(9) 0.53349(7) 0.0682(5) Uani 1 1 d . . . . .
Cl41 Cl 0.7879(2) 0.13240(11) 0.57320(9) 0.0743(5) Uani 1 1 d . . . . .
C40 C 0.6106(7) 0.1688(3) 0.5975(2) 0.0457(12) Uani 1 1 d . . . . .
H40A H 0.6281 0.2124 0.6279 0.055 Uiso 1 1 calc R U . . .
H40B H 0.5551 0.1268 0.6202 0.055 Uiso 1 1 calc R U . . .

loop_
_atom_site_aniso_label
_atom_site_aniso_U_11
_atom_site_aniso_U_22
_atom_site_aniso_U_33
_atom_site_aniso_U_23
_atom_site_aniso_U_13
_atom_site_aniso_U_12
Ir 0.02332(8) 0.02376(7) 0.02124(8) 0.00294(5) -0.00470(5) -0.00373(5)
Cl1 0.0235(5) 0.0303(4) 0.0295(5) -0.0008(3) -0.0003(4) 0.0010(3)
Cl2 0.0343(6) 0.0275(4) 0.0299(5) 0.0011(3) -0.0003(4) 0.0078(3)
P1 0.0228(5) 0.0247(4) 0.0219(5) 0.0012(3) -0.0034(4) -0.0027(3)
N1A 0.033(5) 0.027(4) 0.024(4) -0.001(3) 0.007(3) 0.000(3)
C2A 0.041(7) 0.022(5) 0.021(4) -0.002(3) 0.003(4) 0.005(4)
N3A 0.029(6) 0.022(4) 0.025(5) -0.001(3) 0.001(4) -0.001(4)
C4A 0.012(6) 0.018(5) 0.032(10) 0.004(4) 0.003(5) 0.004(4)
C5A 0.024(5) 0.023(4) 0.032(6) 0.009(4) -0.005(4) -0.001(3)
C6A 0.024(4) 0.027(4) 0.027(4) 0.000(3) -0.002(3) 0.001(3)
N6A 0.033(5) 0.027(4) 0.030(6) -0.006(4) 0.006(5) -0.009(3)
N7A 0.030(5) 0.023(4) 0.027(4) -0.003(3) -0.001(3) -0.003(3)
C8A 0.024(5) 0.019(4) 0.020(6) -0.005(4) 0.000(5) -0.004(4)
N9A 0.026(4) 0.021(3) 0.025(4) -0.004(3) -0.006(3) -0.001(2)
C10A 0.035(5) 0.020(3) 0.025(4) 0.003(3) -0.007(3) -0.012(3)
C11A 0.035(10) 0.037(7) 0.014(7) 0.019(6) -0.005(6) -0.009(6)
N1B 0.028(4) 0.030(3) 0.021(3) -0.004(3) 0.001(3) -0.002(3)
C2B 0.025(5) 0.031(5) 0.028(5) 0.003(4) 0.003(4) -0.002(4)
N3B 0.024(5) 0.032(5) 0.019(6) -0.005(4) 0.000(4) -0.004(4)
C4B 0.014(6) 0.028(6) 0.026(9) 0.001(4) 0.002(5) 0.004(5)
C5B 0.021(5) 0.022(4) 0.028(6) 0.007(4) -0.003(4) -0.006(3)
C6B 0.016(4) 0.026(3) 0.025(4) 0.000(3) 0.000(3) 0.003(3)
N6B 0.026(4) 0.030(4) 0.026(5) -0.005(4) 0.008(4) -0.003(3)
N7B 0.028(5) 0.029(5) 0.034(4) 0.006(4) 0.004(3) -0.009(3)
C8B 0.022(6) 0.035(6) 0.031(6) 0.001(4) 0.003(5) -0.005(4)
N9B 0.015(4) 0.037(4) 0.022(4) 0.000(3) 0.005(3) -0.005(3)
C10B 0.023(4) 0.027(4) 0.034(5) -0.005(3) -0.002(3) 0.003(3)
C11B 0.019(8) 0.039(9) 0.049(13) -0.015(7) -0.014(7) -0.007(6)
C12 0.034(2) 0.0292(19) 0.026(2) 0.0008(15) -0.0071(17) 0.0014(15)
C13 0.030(2) 0.0298(19) 0.034(2) 0.0019(16) -0.0068(18) -0.0025(15)
C14 0.033(3) 0.033(2) 0.053(3) 0.0075(19) 0.001(2) 0.0064(17)
C15 0.043(3) 0.057(3) 0.050(3) 0.020(2) -0.005(3) 0.010(2)
C16 0.080(5) 0.085(4) 0.033(3) 0.019(3) -0.004(3) 0.038(4)
C17 0.075(4) 0.070(4) 0.029(3) 0.001(2) -0.009(3) 0.034(3)
C18 0.023(2) 0.034(2) 0.025(2) 0.0054(15) -0.0028(16) 0.0003(15)
C19 0.037(3) 0.048(2) 0.032(2) 0.0077(19) -0.001(2) -0.0093(19)
C20 0.028(3) 0.086(4) 0.038(3) 0.028(3) 0.001(2) -0.008(3)
C21 0.039(3) 0.097(5) 0.038(3) 0.028(3) 0.010(2) 0.029(3)
C22 0.054(4) 0.063(3) 0.038(3) 0.011(2) 0.005(2) 0.033(3)
C23 0.038(3) 0.043(2) 0.031(2) 0.0089(18) 0.001(2) 0.0094(19)
C24 0.028(2) 0.0322(19) 0.029(2) 0.0046(15) -0.0073(17) -0.0148(16)
C25 0.025(2) 0.038(2) 0.033(2) 0.0046(17) -0.0080(18) -0.0081(16)
C26 0.035(3) 0.043(2) 0.034(2) 0.0103(18) -0.017(2) -0.0111(18)
C27 0.038(3) 0.042(2) 0.022(2) -0.0005(16) -0.0087(18) -0.0166(18)
C28 0.038(3) 0.033(2) 0.027(2) -0.0008(15) -0.0075(18) -0.0107(17)
C29 0.047(3) 0.033(2) 0.033(2) 0.0100(17) -0.012(2) -0.0184(18)
C30 0.025(3) 0.060(3) 0.052(3) 0.007(2) -0.007(2) -0.007(2)
C31 0.045(3) 0.053(3) 0.055(3) 0.021(2) -0.027(3) -0.008(2)
C32 0.067(4) 0.053(3) 0.022(2) -0.0021(19) -0.005(2) -0.022(3)
C33 0.047(3) 0.036(2) 0.046(3) -0.0090(19) -0.003(2) -0.010(2)
Cl40 0.1041(14) 0.0542(8) 0.0457(8) -0.0023(6) -0.0133(8) 0.0277(8)
Cl41 0.0680(11) 0.0733(11) 0.0827(12) 0.0197(9) 0.0355(9) 0.0213(8)
C40 0.055(3) 0.047(3) 0.035(3) -0.003(2) 0.005(2) 0.009(2)

loop_
_atom_type_symbol
_atom_type_description
_atom_type_scat_dispersion_real
_atom_type_scat_dispersion_imag
_atom_type_scat_source
C C 0.0033 0.0016 'International Tables Vol C Tables 4.2.6.8 and 6.1.1.4'
H H 0.0000 0.0000 'International Tables Vol C Tables 4.2.6.8 and 6.1.1.4'
N N 0.0061 0.0033 'International Tables Vol C Tables 4.2.6.8 and 6.1.1.4'
P P 0.1023 0.0942 'International Tables Vol C Tables 4.2.6.8 and 6.1.1.4'
Cl Cl 0.1484 0.1585 'International Tables Vol C Tables 4.2.6.8 and 6.1.1.4'
Ir Ir -1.4442 7.9887 'International Tables Vol C Tables 4.2.6.8 and 6.1.1.4'

loop_
_geom_angle_atom_site_label_1
_geom_angle_atom_site_label_2
_geom_angle_atom_site_label_3
_geom_angle
C25 Ir C28 64.90(18)
C25 Ir C24 38.96(16)
C28 Ir C24 38.20(17)
C25 Ir C26 38.86(16)
C28 Ir C26 63.37(17)
C24 Ir C26 63.90(15)
C25 Ir C27 64.35(18)
C28 Ir C27 38.66(16)
C24 Ir C27 64.07(16)
C26 Ir C27 36.87(19)
C25 Ir P1 108.48(12)
C28 Ir P1 124.67(11)
C24 Ir P1 100.36(11)
C26 Ir P1 144.24(14)
C27 Ir P1 163.01(12)
C25 Ir Cl2 104.04(12)
C28 Ir Cl2 151.17(11)
C24 Ir Cl2 142.37(13)
C26 Ir Cl2 90.99(12)
C27 Ir Cl2 112.64(12)
P1 Ir Cl2 83.72(3)
C25 Ir Cl1 156.85(13)
C28 Ir Cl1 94.05(13)
C24 Ir Cl1 127.07(13)
C26 Ir Cl1 124.30(14)
C27 Ir Cl1 93.36(13)
P1 Ir Cl1 91.13(4)
Cl2 Ir Cl1 89.89(3)
C18 P1 C12 104.2(2)
C18 P1 C11A 103.4(9)
C12 P1 C11A 99.4(6)
C18 P1 C11B 102.1(9)
C12 P1 C11B 105.2(6)
C18 P1 Ir 114.09(13)
C12 P1 Ir 117.10(14)
C11A P1 Ir 116.6(6)
C11B P1 Ir 112.7(8)
C6A N1A C2A 118.3(8)
N3A C2A N1A 129.7(9)
C2A N3A C4A 110.2(8)
N3A C4A N9A 127.0(10)
N3A C4A C5A 126.8(12)
N9A C4A C5A 106.2(12)
C4A C5A C6A 117.1(10)
C4A C5A N7A 109.9(9)
C6A C5A N7A 132.8(8)
N1A C6A N6A 120.5(8)
N1A C6A C5A 118.0(7)
N6A C6A C5A 121.6(8)
C8A N7A C5A 101.9(8)
N7A C8A N9A 115.5(10)
C8A N9A C4A 106.3(8)
C8A N9A C10A 129.7(9)
C4A N9A C10A 123.8(8)
C11A C10A N9A 109.6(7)
C10A C11A P1 114.4(9)
C6B N1B C2B 118.3(7)
N3B C2B N1B 129.7(10)
C2B N3B C4B 109.9(10)
N3B C4B N9B 125.4(10)
N3B C4B C5B 127.1(13)
N9B C4B C5B 106.9(12)
N7B C5B C6B 134.5(8)
N7B C5B C4B 108.9(9)
C6B C5B C4B 116.4(10)
N1B C6B N6B 117.3(7)
N1B C6B C5B 118.6(7)
N6B C6B C5B 124.0(8)
C8B N7B C5B 103.9(8)
N7B C8B N9B 115.0(10)
C8B N9B C4B 105.4(9)
C8B N9B C10B 126.7(10)
C4B N9B C10B 127.9(10)
N9B C10B C11B 112.7(8)
C10B C11B P1 120.3(13)
C13 C12 C17 118.3(4)
C13 C12 P1 119.6(3)
C17 C12 P1 121.8(4)
C12 C13 C14 120.9(4)
C15 C14 C13 120.4(5)
C14 C15 C16 119.8(5)
C15 C16 C17 119.9(5)
C16 C17 C12 120.7(5)
C23 C18 C19 117.9(5)
C23 C18 P1 121.4(3)
C19 C18 P1 120.7(4)
C20 C19 C18 121.0(5)
C21 C20 C19 119.7(5)
C22 C21 C20 120.0(6)
C21 C22 C23 121.1(6)
C18 C23 C22 120.3(5)
C28 C24 C25 108.2(4)
C28 C24 C29 124.3(4)
C25 C24 C29 127.1(4)
C28 C24 Ir 70.8(2)
C25 C24 Ir 69.9(2)
C29 C24 Ir 129.8(3)
C24 C25 C26 106.5(4)
C24 C25 C30 127.2(4)
C26 C25 C30 125.4(4)
C24 C25 Ir 71.1(2)
C26 C25 Ir 72.8(2)
C30 C25 Ir 129.3(3)
C27 C26 C25 109.3(4)
C27 C26 C31 125.9(5)
C25 C26 C31 124.8(5)
C27 C26 Ir 71.8(2)
C25 C26 Ir 68.4(2)
C31 C26 Ir 125.0(3)
C26 C27 C28 107.4(4)
C26 C27 C32 127.2(4)
C28 C27 C32 125.4(5)
C26 C27 Ir 71.3(2)
C28 C27 Ir 68.7(2)
C32 C27 Ir 127.3(3)
C24 C28 C27 108.4(4)
C24 C28 C33 126.3(4)
C27 C28 C33 124.8(4)
C24 C28 Ir 71.0(2)
C27 C28 Ir 72.6(2)
C33 C28 Ir 128.5(3)
Cl41 C40 Cl40 112.8(3)

loop_
_geom_bond_atom_site_label_1
_geom_bond_atom_site_label_2
_geom_bond_distance
Ir C25 2.163(4)
Ir C28 2.177(4)
Ir C24 2.180(4)
Ir C26 2.223(4)
Ir C27 2.230(4)
Ir P1 2.3142(10)
Ir Cl2 2.4033(9)
Ir Cl1 2.4269(10)
P1 C18 1.818(5)
P1 C12 1.820(4)
P1 C11A 1.825(10)
P1 C11B 1.850(10)
N1A C6A 1.329(10)
N1A C2A 1.356(11)
C2A N3A 1.322(12)
N3A C4A 1.338(18)
C4A N9A 1.364(16)
C4A C5A 1.388(12)
C5A C6A 1.401(10)
C5A N7A 1.413(11)
C6A N6A 1.353(9)
N7A C8A 1.326(13)
C8A N9A 1.336(10)
N9A C10A 1.482(8)
C10A C11A 1.492(16)
N1B C6B 1.343(10)
N1B C2B 1.353(11)
C2B N3B 1.327(11)
N3B C4B 1.35(2)
C4B N9B 1.374(14)
C4B C5B 1.402(12)
C5B N7B 1.393(11)
C5B C6B 1.394(10)
C6B N6B 1.352(10)
N7B C8B 1.323(12)
C8B N9B 1.348(11)
N9B C10B 1.460(9)
C10B C11B 1.49(2)
C12 C13 1.380(6)
C12 C17 1.391(7)
C13 C14 1.383(6)
C14 C15 1.367(7)
C15 C16 1.378(8)
C16 C17 1.384(7)
C18 C23 1.386(6)
C18 C19 1.400(6)
C19 C20 1.384(8)
C20 C21 1.380(9)
C21 C22 1.355(9)
C22 C23 1.393(7)
C24 C28 1.426(7)
C24 C25 1.448(6)
C24 C29 1.493(5)
C25 C26 1.460(6)
C25 C30 1.485(7)
C26 C27 1.408(7)
C26 C31 1.500(6)
C27 C28 1.459(6)
C27 C32 1.487(7)
C28 C33 1.491(7)
Cl40 C40 1.758(5)
Cl41 C40 1.751(6)
